data_4027558
loop_
_publ_author_name
Masruri
'Anthony C. Willis'
'Malcolm D. McLeod'

_publ_contact_author_address
;
Research School of Chemistry,
Australian National University,
Canberra, A. C. T. 0200, Australia
;
_publ_contact_author_email 'malcolm.mcleod@anu.edu.au '
_publ_contact_author_fax ' 61 2 6125 8114 '
_publ_contact_author_name 'Malcolm D. McLeod'
_publ_contact_author_phone ' 61 2 6125 3504 '
_publ_section_title
;
 Osmium-Catalyzed Vicinal Oxyamination of Alkenes by
 N-(4-Toluenesulfonyloxy)carbamates
;
_journal_name_full 'Journal of Organic Chemistry'
_journal_page_first 8480
_journal_page_last 8491
_journal_paper_doi 10.1021/jo301372y
_journal_volume 77
_journal_year 2012
_chemical_compound_source local
_chemical_formula_moiety 'C11 H12 Cl3 N O3'
_chemical_formula_sum 'C11 H12 Cl3 N O3'
_chemical_formula_weight 312.58
_space_group_IT_number 2
_symmetry_cell_setting triclinic
_symmetry_space_group_name_Hall '-P 1'
_symmetry_space_group_name_H-M 'P -1'
_atom_sites_solution_hydrogens geom
_atom_sites_solution_primary direct
_audit_creation_date 10-01-22
_audit_creation_method CRYSTALS_ver_12.87
_audit_update_record
;
2010-01-27 - Report on C11 H12 Cl3 N O3
             by Anthony C. Willis
             for  Masruri and Mal McLeod

2010-01-27 - passes checkcif tests with minor warnings  

;
_cell_angle_alpha 88.8571(15)
_cell_angle_beta 77.467(2)
_cell_angle_gamma 85.800(2)
_cell_formula_units_Z 2
_cell_length_a 6.5153(1)
_cell_length_b 9.6632(3)
_cell_length_c 11.5125(4)
_cell_measurement_reflns_used 14047
_cell_measurement_temperature 200
_cell_measurement_theta_max 27.5
_cell_measurement_theta_min 2.6
_cell_volume 705.63(4)
_computing_cell_refinement 'DENZO/SCALEPACK (Otwinowski & Minor, 1997)'
_computing_data_collection 'COLLECT (Nonius, 2001).'
_computing_data_reduction 'DENZO/SCALEPACK (Otwinowski & Minor, 1997)'
_computing_molecular_graphics
; 
ORTEP-II (Johnson 1976) in teXsan (MSC, 1992-1997)
;
_computing_publication_material 'CRYSTALS (Betteridge et al., 2003)'
_computing_structure_refinement 'CRYSTALS (Betteridge et al., 2003)'
_computing_structure_solution 'SIR92 (Altomare et al., 1994)'
_diffrn_ambient_temperature 200
_diffrn_measured_fraction_theta_full 0.997
_diffrn_measured_fraction_theta_max 0.997
_diffrn_measurement_device 'Nonius KappaCCD'
_diffrn_measurement_device_type Area
_diffrn_measurement_method ' \f and \w scans with CCD '
_diffrn_radiation_monochromator graphite
_diffrn_radiation_type 'Mo K\a'
_diffrn_radiation_wavelength 0.71073
_diffrn_reflns_av_R_equivalents 0.045
_diffrn_reflns_limit_h_max 7
_diffrn_reflns_limit_h_min -8
_diffrn_reflns_limit_k_max 12
_diffrn_reflns_limit_k_min -12
_diffrn_reflns_limit_l_max 14
_diffrn_reflns_limit_l_min -14
_diffrn_reflns_number 16451
_diffrn_reflns_theta_full 27.513
_diffrn_reflns_theta_max 27.513
_diffrn_reflns_theta_min 2.779
_diffrn_standards_number 0
_exptl_absorpt_coefficient_mu 0.648
_exptl_absorpt_correction_T_max 0.945
_exptl_absorpt_correction_T_min 0.814
_exptl_absorpt_correction_type integration
_exptl_absorpt_process_details
;
via gaussian method (Coppens, 1970) implemented in maXus (2000)
;
_exptl_crystal_colour colourless
_exptl_crystal_density_diffrn 1.471
_exptl_crystal_description needle
_exptl_crystal_F_000 320
_exptl_crystal_size_max 0.490
_exptl_crystal_size_mid 0.180
_exptl_crystal_size_min 0.090
_refine_diff_density_max 0.34
_refine_diff_density_min -0.42
_refine_ls_extinction_coef 64(9)
_refine_ls_extinction_method 'Larson (1970), Equation 22'
_refine_ls_goodness_of_fit_ref 0.9934
_refine_ls_hydrogen_treatment refxyz
_refine_ls_matrix_type full
_refine_ls_number_parameters 200
_refine_ls_number_reflns 3244
_refine_ls_number_restraints 0
_refine_ls_R_factor_all 0.0412
_refine_ls_R_factor_gt 0.0359
_refine_ls_shift/su_max 0.0048636
_refine_ls_shift/su_mean 0.3281344
_refine_ls_structure_factor_coef Fsqd
_refine_ls_weighting_details
;
 Method= Modified Sheldrick 
 w=1/[\s^2^(F^2^) + ( 0.04P)^2^ + 0.33P] 
 ,where P=(max(Fo^2^,0) + 2Fc^2^)/3 
;
_refine_ls_weighting_scheme calc
_refine_ls_wR_factor_all 0.0932
_refine_ls_wR_factor_gt 0.0897
_refine_ls_wR_factor_ref 0.0932
_reflns_limit_h_max 8
_reflns_limit_h_min -8
_reflns_limit_k_max 12
_reflns_limit_k_min -12
_reflns_limit_l_max 14
_reflns_limit_l_min 0
_reflns_number_gt 2856
_reflns_number_total 3244
_reflns_threshold_expression I>2.0\s(I)
_oxford_diffrn_Wilson_B_factor 3.98
_oxford_diffrn_Wilson_scale 0.27
_oxford_refine_ls_r_factor_ref 0.0412
_oxford_refine_ls_scale 2.113(18)
_oxford_reflns_number_all 3244
_oxford_reflns_threshold_expression_ref I>-10.0\s(I)
_oxford_structure_analysis_title '1221148 mcl1001'
_cod_data_source_file jo301372y_si_007.cif
_cod_data_source_block mcl1001
_cod_original_sg_symbol_H-M 'P -1 '
_cod_database_code 4027558

loop_
_symmetry_equiv_pos_as_xyz
x,y,z
-x,-y,-z

loop_
_atom_site_label
_atom_site_type_symbol
_atom_site_fract_x
_atom_site_fract_y
_atom_site_fract_z
_atom_site_U_iso_or_equiv
_atom_site_occupancy
_atom_site_adp_type
C1 C 0.9599(3) 0.10658(16) 0.23904(14) 0.0380 1.0000 Uani
C2 C 1.1730(3) 0.08489(18) 0.18683(18) 0.0504 1.0000 Uani
C3 C 1.2472(4) 0.1249(2) 0.0694(2) 0.0702 1.0000 Uani
C4 C 1.1104(5) 0.1864(3) 0.0048(2) 0.0793 1.0000 Uani
C5 C 0.9010(5) 0.2095(3) 0.0562(2) 0.0762 1.0000 Uani
C6 C 0.8244(4) 0.1696(2) 0.17308(17) 0.0553 1.0000 Uani
C7 C 0.8778(2) 0.06006(15) 0.36586(13) 0.0329 1.0000 Uani
C8 C 0.7597(3) -0.07146(16) 0.36988(15) 0.0386 1.0000 Uani
O9 O 0.69177(17) -0.11954(12) 0.48874(11) 0.0418 1.0000 Uani
N10 N 0.7367(2) 0.16590(13) 0.43666(12) 0.0340 1.0000 Uani
C11 C 0.8073(2) 0.27431(14) 0.48058(13) 0.0312 1.0000 Uani
O12 O 0.99123(16) 0.29755(11) 0.47319(11) 0.0402 1.0000 Uani
O13 O 0.64326(16) 0.36209(11) 0.53594(9) 0.0354 1.0000 Uani
C14 C 0.6917(3) 0.46648(16) 0.60929(15) 0.0379 1.0000 Uani
C15 C 0.5832(3) 0.43979(17) 0.73703(15) 0.0444 1.0000 Uani
Cl16 Cl 0.65679(10) 0.56554(6) 0.82626(5) 0.0734 1.0000 Uani
Cl17 Cl 0.30553(8) 0.45193(5) 0.75387(5) 0.0612 1.0000 Uani
Cl18 Cl 0.66503(10) 0.27064(5) 0.78180(4) 0.0632 1.0000 Uani
H21 H 1.268(3) 0.043(2) 0.238(2) 0.0598 1.0000 Uiso
H31 H 1.391(4) 0.114(3) 0.034(2) 0.0840 1.0000 Uiso
H41 H 1.162(5) 0.214(3) -0.074(3) 0.0953 1.0000 Uiso
H51 H 0.806(4) 0.252(3) 0.015(3) 0.0915 1.0000 Uiso
H61 H 0.680(4) 0.190(2) 0.209(2) 0.0654 1.0000 Uiso
H71 H 0.997(3) 0.0402(18) 0.4030(16) 0.0379 1.0000 Uiso
H82 H 0.849(3) -0.140(2) 0.3205(18) 0.0456 1.0000 Uiso
H81 H 0.636(3) -0.053(2) 0.3342(17) 0.0449 1.0000 Uiso
H91 H 0.783(4) -0.167(2) 0.503(2) 0.0619 1.0000 Uiso
H101 H 0.623(3) 0.158(2) 0.4543(17) 0.0404 1.0000 Uiso
H141 H 0.838(3) 0.467(2) 0.6030(17) 0.0445 1.0000 Uiso
H142 H 0.639(3) 0.553(2) 0.5831(17) 0.0453 1.0000 Uiso

loop_
_atom_site_aniso_label
_atom_site_aniso_U_11
_atom_site_aniso_U_22
_atom_site_aniso_U_33
_atom_site_aniso_U_23
_atom_site_aniso_U_13
_atom_site_aniso_U_12
C1 0.0450(8) 0.0307(7) 0.0365(8) -0.0027(6) -0.0043(6) -0.0040(6)
C2 0.0524(10) 0.0375(9) 0.0529(10) -0.0030(7) 0.0071(8) -0.0037(7)
C3 0.0839(16) 0.0502(11) 0.0591(13) -0.0106(10) 0.0265(12) -0.0150(11)
C4 0.134(2) 0.0582(13) 0.0368(10) -0.0019(9) 0.0075(13) -0.0254(14)
C5 0.118(2) 0.0706(15) 0.0432(11) 0.0103(10) -0.0245(13) -0.0101(14)
C6 0.0661(12) 0.0578(11) 0.0429(10) 0.0040(8) -0.0154(9) -0.0003(9)
C7 0.0303(7) 0.0323(7) 0.0360(7) -0.0001(6) -0.0072(6) -0.0017(5)
C8 0.0356(8) 0.0342(8) 0.0466(9) -0.0004(6) -0.0097(7) -0.0042(6)
O9 0.0292(5) 0.0385(6) 0.0563(7) 0.0108(5) -0.0066(5) -0.0032(4)
N10 0.0273(6) 0.0361(6) 0.0381(7) -0.0026(5) -0.0045(5) -0.0051(5)
C11 0.0312(7) 0.0294(7) 0.0327(7) 0.0060(5) -0.0067(5) -0.0027(5)
O12 0.0306(5) 0.0328(5) 0.0577(7) 0.0008(5) -0.0097(5) -0.0053(4)
O13 0.0326(5) 0.0340(5) 0.0399(6) -0.0032(4) -0.0086(4) -0.0012(4)
C14 0.0394(8) 0.0293(7) 0.0457(9) -0.0010(6) -0.0100(6) -0.0054(6)
C15 0.0532(10) 0.0355(8) 0.0441(9) -0.0043(7) -0.0096(7) -0.0019(7)
Cl16 0.0897(4) 0.0676(4) 0.0662(3) -0.0302(3) -0.0213(3) -0.0052(3)
Cl17 0.0491(3) 0.0571(3) 0.0688(3) -0.0036(2) 0.0063(2) -0.0033(2)
Cl18 0.0893(4) 0.0491(3) 0.0516(3) 0.0122(2) -0.0204(2) 0.0043(2)

loop_
_atom_type_symbol
_atom_type_scat_dispersion_real
_atom_type_scat_dispersion_imag
_atom_type_scat_Cromer_Mann_a1
_atom_type_scat_Cromer_Mann_b1
_atom_type_scat_Cromer_Mann_a2
_atom_type_scat_Cromer_Mann_b2
_atom_type_scat_Cromer_Mann_a3
_atom_type_scat_Cromer_Mann_b3
_atom_type_scat_Cromer_Mann_a4
_atom_type_scat_Cromer_Mann_b4
_atom_type_scat_Cromer_Mann_c
_atom_type_scat_source
C 0.0033 0.0016 2.3100 20.8439 1.0200 10.2075 1.5886 0.5687 0.8650 51.6512 0.2156 'International Tables Vol C 4.2.6.8 and 6.1.1.4'
H 0.0000 0.0000 0.4930 10.5109 0.3229 26.1257 0.1402 3.1424 0.0408 57.7998 0.0030 'International Tables Vol C 4.2.6.8 and 6.1.1.4'
Cl 0.1484 0.1585 11.4604 0.0104 7.1964 1.1662 6.2556 18.5194 1.6455 47.7784 -9.5574 'International Tables Vol C 4.2.6.8 and 6.1.1.4'
N 0.0061 0.0033 12.2126 0.0057 3.1322 9.8933 2.0125 28.9975 1.1663 0.5826 -11.5290 'International Tables Vol C 4.2.6.8 and 6.1.1.4'
O 0.0106 0.0060 3.0485 13.2771 2.2868 5.7011 1.5463 0.3239 0.8670 32.9089 0.2508 'International Tables Vol C 4.2.6.8 and 6.1.1.4'

loop_
_exptl_crystal_face_index_h
_exptl_crystal_face_index_k
_exptl_crystal_face_index_l
_exptl_crystal_face_perp_dist
1 0 0 0.260
-1 0 0 0.230
0 1 0 0.010
0 -1 0 0.170
0 0 1 0.020
0 0 -1 0.070
5 5 0 0.150

loop_
_geom_angle_atom_site_label_1
_geom_angle_atom_site_label_2
_geom_angle_atom_site_label_3
_geom_angle
_geom_angle_publ_flag
C2 C1 C6 119.17(17) yes
C2 C1 C7 120.08(15) yes
C6 C1 C7 120.74(15) yes
C1 C2 C3 119.9(2) yes
C1 C2 H21 117.1(13) no
C3 C2 H21 122.9(13) no
C2 C3 C4 120.2(2) yes
C2 C3 H31 120.8(17) no
C4 C3 H31 118.9(17) no
C3 C4 C5 120.1(2) yes
C3 C4 H41 119.6(18) no
C5 C4 H41 120.3(18) no
C4 C5 C6 120.4(3) yes
C4 C5 H51 122.1(18) no
C6 C5 H51 117.5(19) no
C5 C6 C1 120.2(2) yes
C5 C6 H61 119.7(14) no
C1 C6 H61 120.0(14) no
C1 C7 C8 111.28(13) yes
C1 C7 N10 112.63(12) yes
C8 C7 N10 108.10(12) yes
C1 C7 H71 108.3(10) no
C8 C7 H71 108.5(11) no
N10 C7 H71 107.9(10) no
C7 C8 O9 111.40(13) yes
C7 C8 H82 108.6(12) no
O9 C8 H82 111.9(12) no
C7 C8 H81 109.6(11) no
O9 C8 H81 109.2(11) no
H82 C8 H81 106.0(16) no
C8 O9 H91 107.0(17) no
C7 N10 C11 122.31(13) yes
C7 N10 H101 121.0(15) no
C11 N10 H101 116.5(15) no
N10 C11 O12 126.69(14) yes
N10 C11 O13 110.53(12) yes
O12 C11 O13 122.77(13) yes
C11 O13 C14 116.69(11) yes
O13 C14 C15 108.88(12) yes
O13 C14 H141 111.3(12) no
C15 C14 H141 109.9(12) no
O13 C14 H142 107.1(12) no
C15 C14 H142 109.9(12) no
H141 C14 H142 109.7(16) no
C14 C15 Cl16 107.72(12) yes
C14 C15 Cl17 110.90(12) yes
Cl16 C15 Cl17 109.79(9) yes
C14 C15 Cl18 109.89(12) yes
Cl16 C15 Cl18 109.69(10) yes
Cl17 C15 Cl18 108.83(9) yes

loop_
_geom_bond_atom_site_label_1
_geom_bond_atom_site_label_2
_geom_bond_distance
_geom_bond_publ_flag
C1 C2 1.390(2) yes
C1 C6 1.386(3) yes
C1 C7 1.513(2) yes
C2 C3 1.391(3) yes
C2 H21 1.00(2) no
C3 C4 1.376(4) yes
C3 H31 0.94(3) no
C4 C5 1.368(4) yes
C4 H41 0.94(3) no
C5 C6 1.387(3) yes
C5 H51 0.93(3) no
C6 H61 0.95(2) no
C7 C8 1.528(2) yes
C7 N10 1.4579(19) yes
C7 H71 0.972(18) no
C8 O9 1.423(2) yes
C8 H82 0.96(2) no
C8 H81 0.984(19) no
O9 H91 0.77(2) no
N10 C11 1.3255(19) yes
N10 H101 0.737(19) no
C11 O12 1.2198(17) yes
C11 O13 1.3642(17) yes
O13 C14 1.4235(18) yes
C14 C15 1.513(2) yes
C14 H141 0.944(19) no
C14 H142 0.95(2) no
C15 Cl16 1.7637(17) yes
C15 Cl17 1.7726(19) yes
C15 Cl18 1.7831(18) yes

loop_
_geom_contact_atom_site_label_1
_geom_contact_atom_site_label_2
_geom_contact_distance
_geom_contact_site_symmetry_2
_geom_contact_publ_flag
Cl16 C3 3.395(2) 2_766 no
Cl18 C2 3.554(2) 2_756 no
O9 O12 2.694(2) 2_756 no
O9 N10 2.803(2) 2_656 no
O9 O9 3.247(2) 2_656 no
O9 O13 3.374(2) 2_656 no
O9 C8 3.458(2) 2_656 no
O9 C11 3.575(2) 2_756 no
O12 C14 3.181(2) 2_766 no
O12 C8 3.356(2) 2_756 no
O13 O13 3.336(2) 2_666 no
O13 C14 3.353(2) 2_666 no

loop_
_geom_hbond_atom_site_label_D
_geom_hbond_atom_site_label_H
_geom_hbond_atom_site_label_A
_geom_hbond_site_symmetry_A
_geom_hbond_angle_DHA
_geom_hbond_distance_DH
_geom_hbond_distance_HA
_geom_hbond_distance_DA
_geom_hbond_publ_flag
N10 H101 O9 2_656 175(4) 0.74(2) 2.07(2) 2.804(3) no
O9 H91 O12 2_756 174(3) 0.77(2) 1.92(2) 2.694(3) no

loop_
_geom_torsion_atom_site_label_1
_geom_torsion_atom_site_label_2
_geom_torsion_atom_site_label_3
_geom_torsion_atom_site_label_4
_geom_torsion
_geom_torsion_publ_flag
Cl16 C15 C14 O13 177.1(1) no
Cl17 C15 C14 O13 -62.7(2) no
Cl18 C15 C14 O13 57.7(2) no
O9 C8 C7 N10 -58.9(2) no
O9 C8 C7 C1 177.0(1) no
O12 C11 O13 C14 -14.3(2) no
O12 C11 N10 C7 -3.2(2) no
O13 C11 N10 C7 175.8(1) no
N10 C7 C1 C2 133.9(2) no
N10 C7 C1 C6 -46.9(2) no
N10 C11 O13 C14 166.7(1) no
C1 C2 C3 C4 0.2(3) no
C1 C6 C5 C4 0.4(4) no
C1 C7 N10 C11 -77.7(2) no
C2 C1 C6 C5 0.4(3) no
C2 C1 C7 C8 -104.6(2) no
C2 C3 C4 C5 0.6(4) no
C3 C2 C1 C6 -0.7(3) no
C3 C2 C1 C7 178.5(2) no
C3 C4 C5 C6 -0.8(4) no
C5 C6 C1 C7 -178.8(2) no
C6 C1 C7 C8 74.7(2) no
C8 C7 N10 C11 159.0(1) no
C11 O13 C14 C15 -114.8(1) no
